data_7104163
loop_
_publ_author_name
'Clayden, Jonathan'
'Pickworth, Mark'
'Jones, Lyn H'

_publ_section_title
;
 Relaying stereochemistry through aromatic ureas: 1,9 and 1,15 remote
 stereocontrol.
;
_journal_issue 5
_journal_name_full 'Chemical communications (Cambridge, England)'
_journal_page_first 547
_journal_page_last 549
_journal_paper_doi 10.1039/b817527f
_journal_volume 34
_journal_year 2009
_chemical_absolute_configuration ad
_chemical_formula_sum 'C26 H30 N2 O3 S'
_chemical_formula_weight 450.58
_chemical_name_systematic
;
?
;
_space_group_IT_number 19
_symmetry_cell_setting orthorhombic
_symmetry_space_group_name_Hall 'P 2ac 2ab'
_symmetry_space_group_name_H-M 'P 21 21 21'
_atom_sites_solution_hydrogens geom
_atom_sites_solution_primary direct
_atom_sites_solution_secondary difmap
_audit_creation_method SHELXL-97
_cell_angle_alpha 90.00
_cell_angle_beta 90.00
_cell_angle_gamma 90.00
_cell_formula_units_Z 4
_cell_length_a 8.9041(6)
_cell_length_b 10.7195(7)
_cell_length_c 24.6200(16)
_cell_measurement_reflns_used 5122
_cell_measurement_temperature 100(2)
_cell_measurement_theta_max 26.38
_cell_measurement_theta_min 2.52
_cell_volume 2349.9(3)
_computing_cell_refinement 'Bruker SMART'
_computing_data_collection 'Bruker SMART'
_computing_data_reduction 'Bruker SAINT'
_computing_molecular_graphics 'Bruker SHELXTL'
_computing_publication_material 'Bruker SHELXTL'
_computing_structure_refinement 'SHELXL-97 (Sheldrick, 1997)'
_computing_structure_solution 'SHELXS-97 (Sheldrick, 1990)'
_diffrn_ambient_temperature 100(2)
_diffrn_measured_fraction_theta_full 0.999
_diffrn_measured_fraction_theta_max 0.999
_diffrn_measurement_device_type 'CCD area detector'
_diffrn_measurement_method 'phi and omega scans'
_diffrn_radiation_monochromator graphite
_diffrn_radiation_source 'fine-focus sealed tube'
_diffrn_radiation_type MoK\a
_diffrn_radiation_wavelength 0.71073
_diffrn_reflns_av_R_equivalents 0.0410
_diffrn_reflns_av_sigmaI/netI 0.0302
_diffrn_reflns_limit_h_max 11
_diffrn_reflns_limit_h_min -10
_diffrn_reflns_limit_k_max 13
_diffrn_reflns_limit_k_min -7
_diffrn_reflns_limit_l_max 30
_diffrn_reflns_limit_l_min -28
_diffrn_reflns_number 13333
_diffrn_reflns_theta_full 26.39
_diffrn_reflns_theta_max 26.39
_diffrn_reflns_theta_min 1.65
_exptl_absorpt_coefficient_mu 0.168
_exptl_absorpt_correction_T_max 0.9514
_exptl_absorpt_correction_T_min 0.9359
_exptl_absorpt_correction_type none
_exptl_crystal_colour colourless
_exptl_crystal_density_diffrn 1.274
_exptl_crystal_density_method 'not measured'
_exptl_crystal_description prismatic
_exptl_crystal_F_000 960
_exptl_crystal_size_max 0.40
_exptl_crystal_size_mid 0.40
_exptl_crystal_size_min 0.30
_refine_diff_density_max 0.316
_refine_diff_density_min -0.162
_refine_diff_density_rms 0.040
_refine_ls_abs_structure_details 'Flack H D (1983), Acta Cryst. A39, 876-881'
_refine_ls_abs_structure_Flack 0.01(5)
_refine_ls_extinction_method none
_refine_ls_goodness_of_fit_ref 1.072
_refine_ls_hydrogen_treatment constr
_refine_ls_matrix_type full
_refine_ls_number_parameters 295
_refine_ls_number_reflns 4799
_refine_ls_number_restraints 0
_refine_ls_restrained_S_all 1.072
_refine_ls_R_factor_all 0.0285
_refine_ls_R_factor_gt 0.0276
_refine_ls_shift/su_max 0.001
_refine_ls_shift/su_mean 0.000
_refine_ls_structure_factor_coef Fsqd
_refine_ls_weighting_details 'calc w=1/[\s^2^(Fo^2^)+(0.0408P)^2^+0.2839P] where P=(Fo^2^+2Fc^2^)/3'
_refine_ls_weighting_scheme calc
_refine_ls_wR_factor_gt 0.0720
_refine_ls_wR_factor_ref 0.0724
_reflns_number_gt 4634
_reflns_number_total 4799
_reflns_threshold_expression >2sigma(I)
_cod_data_source_file b817527f.txt
_cod_data_source_block s2273m
_cod_depositor_comments
;
The following automatic conversions were performed:
'_symmetry_cell_setting' value 'Orthorhombic' changed to 'orthorhombic'
according to '/home/saulius/struct/CIF-dictionaries/cif_core.dic'
dictionary named 'cif_core.dic' version 2.4.1 from 2010-06-29.

Automatic conversion script
Id: cif_fix_enum 1527 2010-12-29 10:47:43Z saulius 
;
_cod_original_sg_symbol_H-M P2(1)2(1)2(1)
_cod_database_code 7104163

loop_
_symmetry_equiv_pos_as_xyz
'x, y, z'
'-x+1/2, -y, z+1/2'
'-x, y+1/2, -z+1/2'
'x+1/2, -y+1/2, -z'

loop_
_atom_site_label
_atom_site_type_symbol
_atom_site_fract_x
_atom_site_fract_y
_atom_site_fract_z
_atom_site_U_iso_or_equiv
_atom_site_adp_type
_atom_site_occupancy
_atom_site_symmetry_multiplicity
_atom_site_calc_flag
_atom_site_refinement_flags
_atom_site_disorder_assembly
_atom_site_disorder_group
S1 S 0.32651(3) 0.92571(3) 0.797269(13) 0.01865(8) Uani 1 1 d . . .
O1 O 0.48248(11) 0.91329(11) 0.82023(4) 0.0295(2) Uani 1 1 d . . .
O2 O -0.02810(11) 1.10457(9) 0.78513(4) 0.0232(2) Uani 1 1 d . . .
O3 O -0.32015(11) 0.85961(9) 0.90062(4) 0.0221(2) Uani 1 1 d . . .
H3 H -0.3966 0.8698 0.8811 0.033 Uiso 1 1 calc R . .
N1 N -0.02183(12) 0.89880(10) 0.80772(4) 0.0167(2) Uani 1 1 d . . .
N2 N 0.06682(12) 1.05242(11) 0.86769(4) 0.0179(2) Uani 1 1 d . . .
C1 C 0.22171(15) 0.79798(12) 0.82659(5) 0.0174(3) Uani 1 1 d . . .
C2 C 0.06430(15) 0.80031(12) 0.83044(5) 0.0170(3) Uani 1 1 d . . .
C3 C -0.00842(16) 0.70118(13) 0.85572(5) 0.0203(3) Uani 1 1 d . . .
H3A H -0.1149 0.7005 0.8579 0.024 Uiso 1 1 calc R . .
C4 C 0.07340(17) 0.60331(13) 0.87783(6) 0.0240(3) Uani 1 1 d . . .
H4 H 0.0226 0.5357 0.8947 0.029 Uiso 1 1 calc R . .
C5 C 0.22953(17) 0.60391(14) 0.87541(6) 0.0252(3) Uani 1 1 d . . .
H5 H 0.2855 0.5375 0.8910 0.030 Uiso 1 1 calc R . .
C6 C 0.30279(16) 0.70176(13) 0.85015(5) 0.0216(3) Uani 1 1 d . . .
H6 H 0.4094 0.7030 0.8489 0.026 Uiso 1 1 calc R . .
C7 C -0.14191(15) 0.86756(13) 0.76894(5) 0.0214(3) Uani 1 1 d . . .
H7A H -0.2395 0.8726 0.7872 0.032 Uiso 1 1 calc R . .
H7B H -0.1265 0.7827 0.7552 0.032 Uiso 1 1 calc R . .
H7C H -0.1397 0.9266 0.7386 0.032 Uiso 1 1 calc R . .
C8 C 0.00367(14) 1.02395(13) 0.81826(5) 0.0172(3) Uani 1 1 d . . .
C9 C 0.13012(17) 1.17772(13) 0.87348(6) 0.0243(3) Uani 1 1 d . . .
H9A H 0.1878 1.1988 0.8409 0.036 Uiso 1 1 calc R . .
H9B H 0.1963 1.1801 0.9053 0.036 Uiso 1 1 calc R . .
H9C H 0.0486 1.2382 0.8782 0.036 Uiso 1 1 calc R . .
C10 C 0.04554(15) 0.98039(12) 0.91633(5) 0.0169(3) Uani 1 1 d . . .
C11 C -0.09622(14) 0.94740(12) 0.93585(5) 0.0172(3) Uani 1 1 d . . .
C12 C -0.10476(16) 0.88350(13) 0.98519(6) 0.0209(3) Uani 1 1 d . . .
H12 H -0.2005 0.8603 0.9989 0.025 Uiso 1 1 calc R . .
C13 C 0.02274(17) 0.85312(13) 1.01462(6) 0.0231(3) Uani 1 1 d . . .
H13 H 0.0142 0.8096 1.0481 0.028 Uiso 1 1 calc R . .
C14 C 0.16285(17) 0.88676(13) 0.99484(6) 0.0231(3) Uani 1 1 d . . .
H14 H 0.2509 0.8665 1.0148 0.028 Uiso 1 1 calc R . .
C15 C 0.17401(15) 0.94988(13) 0.94599(5) 0.0202(3) Uani 1 1 d . . .
H15 H 0.2701 0.9727 0.9325 0.024 Uiso 1 1 calc R . .
C16 C -0.24275(14) 0.97522(13) 0.90612(5) 0.0181(3) Uani 1 1 d . . .
H16 H -0.2184 1.0076 0.8691 0.022 Uiso 1 1 calc R . .
C17 C -0.33620(14) 1.07211(13) 0.93577(5) 0.0175(2) Uani 1 1 d . . .
C18 C -0.44266(15) 1.03990(14) 0.97469(6) 0.0227(3) Uani 1 1 d . . .
H18 H -0.4565 0.9549 0.9843 0.027 Uiso 1 1 calc R . .
C19 C -0.52871(17) 1.13162(16) 0.99952(6) 0.0282(3) Uani 1 1 d . . .
H19 H -0.6010 1.1089 1.0261 0.034 Uiso 1 1 calc R . .
C20 C -0.51012(18) 1.25583(16) 0.98581(6) 0.0283(3) Uani 1 1 d . . .
H20 H -0.5704 1.3181 1.0025 0.034 Uiso 1 1 calc R . .
C21 C -0.40275(17) 1.28895(14) 0.94750(6) 0.0272(3) Uani 1 1 d . . .
H21 H -0.3882 1.3741 0.9383 0.033 Uiso 1 1 calc R . .
C22 C -0.31686(16) 1.19722(13) 0.92280(6) 0.0224(3) Uani 1 1 d . . .
H22 H -0.2436 1.2203 0.8966 0.027 Uiso 1 1 calc R . .
C23 C 0.34354(15) 0.87788(13) 0.72499(5) 0.0188(3) Uani 1 1 d . . .
C24 C 0.18737(15) 0.88758(13) 0.69988(5) 0.0198(3) Uani 1 1 d . . .
H24A H 0.1958 0.8858 0.6602 0.030 Uiso 1 1 calc R . .
H24B H 0.1403 0.9660 0.7112 0.030 Uiso 1 1 calc R . .
H24C H 0.1258 0.8172 0.7121 0.030 Uiso 1 1 calc R . .
C25 C 0.41232(17) 0.74859(14) 0.72050(6) 0.0255(3) Uani 1 1 d . . .
H25A H 0.4377 0.7315 0.6825 0.038 Uiso 1 1 calc R . .
H25B H 0.3401 0.6863 0.7334 0.038 Uiso 1 1 calc R . .
H25C H 0.5035 0.7446 0.7427 0.038 Uiso 1 1 calc R . .
C26 C 0.44766(17) 0.97681(15) 0.70096(6) 0.0285(3) Uani 1 1 d . . .
H26A H 0.5430 0.9770 0.7209 0.043 Uiso 1 1 calc R . .
H26B H 0.4002 1.0590 0.7040 0.043 Uiso 1 1 calc R . .
H26C H 0.4666 0.9578 0.6626 0.043 Uiso 1 1 calc R . .

loop_
_atom_site_aniso_label
_atom_site_aniso_U_11
_atom_site_aniso_U_22
_atom_site_aniso_U_33
_atom_site_aniso_U_23
_atom_site_aniso_U_13
_atom_site_aniso_U_12
S1 0.01602(14) 0.02316(16) 0.01677(15) -0.00217(13) 0.00032(12) -0.00252(13)
O1 0.0187(5) 0.0473(7) 0.0224(5) -0.0010(5) -0.0033(4) -0.0067(5)
O2 0.0269(5) 0.0214(5) 0.0213(5) 0.0028(4) -0.0019(4) 0.0033(4)
O3 0.0207(5) 0.0215(5) 0.0241(5) -0.0040(4) -0.0031(4) -0.0019(4)
N1 0.0160(5) 0.0192(6) 0.0151(5) -0.0024(4) -0.0018(4) 0.0013(4)
N2 0.0198(5) 0.0180(6) 0.0159(5) -0.0005(4) 0.0010(4) -0.0024(5)
C1 0.0190(6) 0.0192(6) 0.0140(6) -0.0016(5) 0.0013(5) -0.0009(5)
C2 0.0201(6) 0.0175(6) 0.0133(6) -0.0033(5) 0.0003(5) 0.0018(5)
C3 0.0199(6) 0.0218(7) 0.0192(6) -0.0029(5) 0.0009(5) -0.0009(6)
C4 0.0331(8) 0.0189(7) 0.0198(7) 0.0002(6) 0.0019(6) -0.0012(6)
C5 0.0328(8) 0.0242(7) 0.0185(7) 0.0012(6) -0.0022(6) 0.0092(6)
C6 0.0218(7) 0.0260(7) 0.0169(6) -0.0026(6) -0.0008(5) 0.0056(6)
C7 0.0184(6) 0.0256(7) 0.0202(6) -0.0045(5) -0.0027(5) 0.0004(6)
C8 0.0150(6) 0.0193(6) 0.0173(6) -0.0004(5) 0.0028(5) 0.0020(5)
C9 0.0297(8) 0.0197(7) 0.0235(7) -0.0014(6) -0.0003(6) -0.0051(6)
C10 0.0210(6) 0.0153(6) 0.0143(6) -0.0029(5) 0.0002(5) 0.0003(5)
C11 0.0184(6) 0.0164(6) 0.0167(6) -0.0028(5) -0.0006(5) 0.0017(5)
C12 0.0229(7) 0.0213(6) 0.0186(6) -0.0015(5) 0.0017(5) -0.0009(6)
C13 0.0304(8) 0.0209(7) 0.0178(6) 0.0024(5) -0.0022(6) 0.0037(6)
C14 0.0256(7) 0.0233(7) 0.0203(6) -0.0028(5) -0.0062(6) 0.0062(6)
C15 0.0175(6) 0.0228(6) 0.0202(6) -0.0054(5) 0.0003(5) 0.0024(6)
C16 0.0173(6) 0.0216(7) 0.0153(6) -0.0015(5) -0.0003(5) -0.0007(5)
C17 0.0151(5) 0.0224(6) 0.0150(5) -0.0020(5) -0.0029(5) 0.0011(6)
C18 0.0219(6) 0.0241(7) 0.0222(7) -0.0002(6) 0.0023(5) 0.0000(6)
C19 0.0236(7) 0.0368(9) 0.0242(7) -0.0046(7) 0.0051(6) 0.0026(7)
C20 0.0276(8) 0.0319(8) 0.0255(8) -0.0113(6) -0.0043(6) 0.0079(7)
C21 0.0288(7) 0.0226(7) 0.0302(8) -0.0031(6) -0.0056(6) 0.0004(6)
C22 0.0217(7) 0.0241(7) 0.0214(7) 0.0019(5) -0.0025(6) -0.0022(6)
C23 0.0189(6) 0.0238(6) 0.0137(6) -0.0012(5) 0.0010(5) -0.0005(6)
C24 0.0213(6) 0.0224(6) 0.0159(6) -0.0014(5) -0.0008(5) 0.0001(5)
C25 0.0273(7) 0.0298(7) 0.0193(7) -0.0022(6) 0.0013(6) 0.0087(6)
C26 0.0268(7) 0.0362(8) 0.0225(7) -0.0003(7) 0.0037(6) -0.0098(6)

loop_
_atom_type_symbol
_atom_type_description
_atom_type_scat_dispersion_real
_atom_type_scat_dispersion_imag
_atom_type_scat_source
C C 0.0033 0.0016 'International Tables Vol C Tables 4.2.6.8 and 6.1.1.4'
H H 0.0000 0.0000 'International Tables Vol C Tables 4.2.6.8 and 6.1.1.4'
N N 0.0061 0.0033 'International Tables Vol C Tables 4.2.6.8 and 6.1.1.4'
O O 0.0106 0.0060 'International Tables Vol C Tables 4.2.6.8 and 6.1.1.4'
S S 0.1246 0.1234 'International Tables Vol C Tables 4.2.6.8 and 6.1.1.4'

loop_
_geom_angle_atom_site_label_1
_geom_angle_atom_site_label_2
_geom_angle_atom_site_label_3
_geom_angle
_geom_angle_site_symmetry_1
_geom_angle_site_symmetry_3
_geom_angle_publ_flag
O1 S1 C1 105.03(6) . . ?
O1 S1 C23 105.07(6) . . ?
C1 S1 C23 102.45(6) . . ?
C16 O3 H3 109.5 . . ?
C8 N1 C2 123.91(11) . . ?
C8 N1 C7 117.45(11) . . ?
C2 N1 C7 118.60(11) . . ?
C8 N2 C10 124.35(11) . . ?
C8 N2 C9 116.57(11) . . ?
C10 N2 C9 117.56(11) . . ?
C6 C1 C2 120.31(13) . . ?
C6 C1 S1 117.51(10) . . ?
C2 C1 S1 121.90(11) . . ?
C3 C2 C1 118.74(13) . . ?
C3 C2 N1 119.53(12) . . ?
C1 C2 N1 121.71(12) . . ?
C4 C3 C2 120.55(13) . . ?
C4 C3 H3A 119.7 . . ?
C2 C3 H3A 119.7 . . ?
C3 C4 C5 120.26(14) . . ?
C3 C4 H4 119.9 . . ?
C5 C4 H4 119.9 . . ?
C6 C5 C4 119.61(13) . . ?
C6 C5 H5 120.2 . . ?
C4 C5 H5 120.2 . . ?
C5 C6 C1 120.45(13) . . ?
C5 C6 H6 119.8 . . ?
C1 C6 H6 119.8 . . ?
N1 C7 H7A 109.5 . . ?
N1 C7 H7B 109.5 . . ?
H7A C7 H7B 109.5 . . ?
N1 C7 H7C 109.5 . . ?
H7A C7 H7C 109.5 . . ?
H7B C7 H7C 109.5 . . ?
O2 C8 N2 121.91(12) . . ?
O2 C8 N1 121.48(12) . . ?
N2 C8 N1 116.60(11) . . ?
N2 C9 H9A 109.5 . . ?
N2 C9 H9B 109.5 . . ?
H9A C9 H9B 109.5 . . ?
N2 C9 H9C 109.5 . . ?
H9A C9 H9C 109.5 . . ?
H9B C9 H9C 109.5 . . ?
C11 C10 C15 120.10(12) . . ?
C11 C10 N2 122.82(11) . . ?
C15 C10 N2 116.97(12) . . ?
C10 C11 C12 118.22(12) . . ?
C10 C11 C16 123.95(11) . . ?
C12 C11 C16 117.82(12) . . ?
C13 C12 C11 121.70(13) . . ?
C13 C12 H12 119.2 . . ?
C11 C12 H12 119.1 . . ?
C12 C13 C14 119.50(13) . . ?
C12 C13 H13 120.3 . . ?
C14 C13 H13 120.3 . . ?
C15 C14 C13 119.79(13) . . ?
C15 C14 H14 120.1 . . ?
C13 C14 H14 120.1 . . ?
C14 C15 C10 120.69(13) . . ?
C14 C15 H15 119.7 . . ?
C10 C15 H15 119.7 . . ?
O3 C16 C17 112.07(11) . . ?
O3 C16 C11 106.82(11) . . ?
C17 C16 C11 111.83(10) . . ?
O3 C16 H16 108.7 . . ?
C17 C16 H16 108.7 . . ?
C11 C16 H16 108.7 . . ?
C22 C17 C18 118.83(13) . . ?
C22 C17 C16 118.82(12) . . ?
C18 C17 C16 122.34(13) . . ?
C19 C18 C17 120.23(14) . . ?
C19 C18 H18 119.9 . . ?
C17 C18 H18 119.9 . . ?
C20 C19 C18 120.54(14) . . ?
C20 C19 H19 119.7 . . ?
C18 C19 H19 119.7 . . ?
C19 C20 C21 119.60(14) . . ?
C19 C20 H20 120.2 . . ?
C21 C20 H20 120.2 . . ?
C22 C21 C20 119.75(15) . . ?
C22 C21 H21 120.1 . . ?
C20 C21 H21 120.1 . . ?
C21 C22 C17 121.04(13) . . ?
C21 C22 H22 119.5 . . ?
C17 C22 H22 119.5 . . ?
C25 C23 C24 113.59(11) . . ?
C25 C23 C26 111.13(12) . . ?
C24 C23 C26 110.41(11) . . ?
C25 C23 S1 110.75(9) . . ?
C24 C23 S1 107.16(9) . . ?
C26 C23 S1 103.24(9) . . ?
C23 C24 H24A 109.5 . . ?
C23 C24 H24B 109.5 . . ?
H24A C24 H24B 109.5 . . ?
C23 C24 H24C 109.5 . . ?
H24A C24 H24C 109.5 . . ?
H24B C24 H24C 109.5 . . ?
C23 C25 H25A 109.5 . . ?
C23 C25 H25B 109.5 . . ?
H25A C25 H25B 109.5 . . ?
C23 C25 H25C 109.5 . . ?
H25A C25 H25C 109.5 . . ?
H25B C25 H25C 109.5 . . ?
C23 C26 H26A 109.5 . . ?
C23 C26 H26B 109.5 . . ?
H26A C26 H26B 109.5 . . ?
C23 C26 H26C 109.5 . . ?
H26A C26 H26C 109.5 . . ?
H26B C26 H26C 109.5 . . ?

loop_
_geom_bond_atom_site_label_1
_geom_bond_atom_site_label_2
_geom_bond_distance
_geom_bond_site_symmetry_2
_geom_bond_publ_flag
S1 O1 1.5053(10) . ?
S1 C1 1.8074(14) . ?
S1 C23 1.8580(13) . ?
O2 C8 1.2215(16) . ?
O3 C16 1.4246(17) . ?
O3 H3 0.8400 . ?
N1 C8 1.3851(17) . ?
N1 C2 1.4198(17) . ?
N1 C7 1.4720(16) . ?
N2 C8 1.3751(17) . ?
N2 C10 1.4374(17) . ?
N2 C9 1.4636(17) . ?
C1 C6 1.3861(19) . ?
C1 C2 1.4050(19) . ?
C2 C3 1.391(2) . ?
C3 C4 1.388(2) . ?
C3 H3A 0.9500 . ?
C4 C5 1.391(2) . ?
C4 H4 0.9500 . ?
C5 C6 1.383(2) . ?
C5 H5 0.9500 . ?
C6 H6 0.9500 . ?
C7 H7A 0.9800 . ?
C7 H7B 0.9800 . ?
C7 H7C 0.9800 . ?
C9 H9A 0.9800 . ?
C9 H9B 0.9800 . ?
C9 H9C 0.9800 . ?
C10 C11 1.3961(18) . ?
C10 C15 1.3960(18) . ?
C11 C12 1.3965(19) . ?
C11 C16 1.5255(17) . ?
C12 C13 1.386(2) . ?
C12 H12 0.9500 . ?
C13 C14 1.387(2) . ?
C13 H13 0.9500 . ?
C14 C15 1.384(2) . ?
C14 H14 0.9500 . ?
C15 H15 0.9500 . ?
C16 C17 1.5178(18) . ?
C16 H16 1.0000 . ?
C17 C22 1.389(2) . ?
C17 C18 1.3915(19) . ?
C18 C19 1.388(2) . ?
C18 H18 0.9500 . ?
C19 C20 1.383(2) . ?
C19 H19 0.9500 . ?
C20 C21 1.389(2) . ?
C20 H20 0.9500 . ?
C21 C22 1.386(2) . ?
C21 H21 0.9500 . ?
C22 H22 0.9500 . ?
C23 C25 1.519(2) . ?
C23 C24 1.5254(18) . ?
C23 C26 1.528(2) . ?
C24 H24A 0.9800 . ?
C24 H24B 0.9800 . ?
C24 H24C 0.9800 . ?
C25 H25A 0.9800 . ?
C25 H25B 0.9800 . ?
C25 H25C 0.9800 . ?
C26 H26A 0.9800 . ?
C26 H26B 0.9800 . ?
C26 H26C 0.9800 . ?

loop_
_geom_hbond_atom_site_label_D
_geom_hbond_atom_site_label_H
_geom_hbond_atom_site_label_A
_geom_hbond_distance_DH
_geom_hbond_distance_HA
_geom_hbond_distance_DA
_geom_hbond_angle_DHA
_geom_hbond_site_symmetry_A
O3 H3 O1 0.84 1.90 2.7086(14) 160.1 1_455

loop_
_geom_torsion_atom_site_label_1
_geom_torsion_atom_site_label_2
_geom_torsion_atom_site_label_3
_geom_torsion_atom_site_label_4
_geom_torsion
_geom_torsion_site_symmetry_1
_geom_torsion_site_symmetry_2
_geom_torsion_site_symmetry_3
_geom_torsion_site_symmetry_4
_geom_torsion_publ_flag
O1 S1 C1 C6 -16.05(12) . . . . ?
C23 S1 C1 C6 93.52(11) . . . . ?
O1 S1 C1 C2 157.88(11) . . . . ?
C23 S1 C1 C2 -92.55(12) . . . . ?
C6 C1 C2 C3 -3.4(2) . . . . ?
S1 C1 C2 C3 -177.12(10) . . . . ?
C6 C1 C2 N1 178.71(12) . . . . ?
S1 C1 C2 N1 4.94(19) . . . . ?
C8 N1 C2 C3 129.28(14) . . . . ?
C7 N1 C2 C3 -53.21(17) . . . . ?
C8 N1 C2 C1 -52.80(18) . . . . ?
C7 N1 C2 C1 124.71(14) . . . . ?
C1 C2 C3 C4 1.5(2) . . . . ?
N1 C2 C3 C4 179.46(12) . . . . ?
C2 C3 C4 C5 0.6(2) . . . . ?
C3 C4 C5 C6 -0.9(2) . . . . ?
C4 C5 C6 C1 -1.0(2) . . . . ?
C2 C1 C6 C5 3.1(2) . . . . ?
S1 C1 C6 C5 177.16(11) . . . . ?
C10 N2 C8 O2 150.09(13) . . . . ?
C9 N2 C8 O2 -15.48(19) . . . . ?
C10 N2 C8 N1 -30.12(18) . . . . ?
C9 N2 C8 N1 164.31(11) . . . . ?
C2 N1 C8 O2 151.66(12) . . . . ?
C7 N1 C8 O2 -25.87(19) . . . . ?
C2 N1 C8 N2 -28.13(18) . . . . ?
C7 N1 C8 N2 154.33(11) . . . . ?
C8 N2 C10 C11 -52.01(19) . . . . ?
C9 N2 C10 C11 113.43(14) . . . . ?
C8 N2 C10 C15 131.77(13) . . . . ?
C9 N2 C10 C15 -62.78(16) . . . . ?
C15 C10 C11 C12 -0.21(19) . . . . ?
N2 C10 C11 C12 -176.31(12) . . . . ?
C15 C10 C11 C16 -179.26(12) . . . . ?
N2 C10 C11 C16 4.6(2) . . . . ?
C10 C11 C12 C13 0.2(2) . . . . ?
C16 C11 C12 C13 179.27(13) . . . . ?
C11 C12 C13 C14 0.0(2) . . . . ?
C12 C13 C14 C15 -0.2(2) . . . . ?
C13 C14 C15 C10 0.1(2) . . . . ?
C11 C10 C15 C14 0.1(2) . . . . ?
N2 C10 C15 C14 176.40(12) . . . . ?
C10 C11 C16 O3 125.70(13) . . . . ?
C12 C11 C16 O3 -53.35(15) . . . . ?
C10 C11 C16 C17 -111.34(14) . . . . ?
C12 C11 C16 C17 69.61(16) . . . . ?
O3 C16 C17 C22 -149.11(12) . . . . ?
C11 C16 C17 C22 90.96(15) . . . . ?
O3 C16 C17 C18 29.58(17) . . . . ?
C11 C16 C17 C18 -90.34(15) . . . . ?
C22 C17 C18 C19 0.7(2) . . . . ?
C16 C17 C18 C19 -178.00(13) . . . . ?
C17 C18 C19 C20 0.2(2) . . . . ?
C18 C19 C20 C21 -1.0(2) . . . . ?
C19 C20 C21 C22 0.9(2) . . . . ?
C20 C21 C22 C17 -0.1(2) . . . . ?
C18 C17 C22 C21 -0.8(2) . . . . ?
C16 C17 C22 C21 177.98(12) . . . . ?
O1 S1 C23 C25 55.05(11) . . . . ?
C1 S1 C23 C25 -54.50(11) . . . . ?
O1 S1 C23 C24 179.44(9) . . . . ?
C1 S1 C23 C24 69.90(10) . . . . ?
O1 S1 C23 C26 -63.97(10) . . . . ?
C1 S1 C23 C26 -173.51(9) . . . . ?
